data_7036819
loop_
_publ_author_name
'Evers-McGregor, Deirdra A'
'Bezpalko, Mark W.'
'Foxman, Bruce M.'
'Thomas, Christine M.'

_publ_section_title
;
 N-heterocyclic phosphenium and phosphido nickel complexes supported by a
 pincer ligand framework.
;
_journal_issue 5
_journal_name_full 'Dalton transactions (Cambridge, England : 2003)'
_journal_page_first 1918
_journal_page_last 1929
_journal_paper_doi 10.1039/c5dt03549j
_journal_volume 45
_journal_year 2016
_chemical_formula_moiety 'C38 H32 Cl1 N2 Ni1 P3'
_chemical_formula_sum 'C38 H32 Cl N2 Ni P3'
_chemical_formula_weight 703.77
_chemical_properties_physical 'Air-sensitive, Moisture-sensitive, Oxygen-sensitive'
_space_group_IT_number 2
_symmetry_cell_setting triclinic
_symmetry_space_group_name_Hall '-P 1'
_symmetry_space_group_name_H-M 'P -1'
_atom_sites_solution_hydrogens difmap
_atom_sites_solution_primary direct
_audit_creation_date 2014-02-27
_audit_creation_method CRYSTALS_ver_14.43
_audit_update_record
;
2015-08-26 deposited with the CCDC.
2015-10-06 downloaded from the CCDC.
;
_cell_angle_alpha 87.7587(16)
_cell_angle_beta 82.8945(17)
_cell_angle_gamma 71.3079(16)
_cell_formula_units_Z 4
_cell_length_a 9.9478(3)
_cell_length_b 12.3725(4)
_cell_length_c 28.7138(9)
_cell_measurement_reflns_used 9920
_cell_measurement_temperature 120
_cell_measurement_theta_max 28
_cell_measurement_theta_min 2
_cell_volume 3321.95(18)
_computing_cell_refinement 'Apex2 (Bruker AXS, 2006)'
_computing_data_collection 'Apex2 (Bruker AXS, 2006)'
_computing_data_reduction 'Apex2 (Bruker AXS, 2006)'
_computing_molecular_graphics 'CAMERON (Watkin et al., 1996)'
_computing_publication_material 'CRYSTALS (Betteridge et al., 2003)'
_computing_structure_refinement 'CRYSTALS (Betteridge et al., 2003)'
_computing_structure_solution 'SIR92 (Altomare et al., 1994)'
_diffrn_ambient_temperature 120
_diffrn_measured_fraction_theta_full 0.997
_diffrn_measured_fraction_theta_max 0.997
_diffrn_measurement_device Area
_diffrn_measurement_device_type 'Bruker Kappa Apex2'
_diffrn_measurement_method '\f & \w scans'
_diffrn_radiation_monochromator graphite
_diffrn_radiation_type 'Mo K\a'
_diffrn_radiation_wavelength 0.71073
_diffrn_reflns_av_R_equivalents 0.049
_diffrn_reflns_limit_h_max 13
_diffrn_reflns_limit_h_min -13
_diffrn_reflns_limit_k_max 16
_diffrn_reflns_limit_k_min -16
_diffrn_reflns_limit_l_max 37
_diffrn_reflns_limit_l_min 0
_diffrn_reflns_number 16068
_diffrn_reflns_theta_full 28.047
_diffrn_reflns_theta_max 28.047
_diffrn_reflns_theta_min 1.429
_diffrn_standards_number 0
_exptl_absorpt_coefficient_mu 0.840
_exptl_absorpt_correction_T_max 0.91
_exptl_absorpt_correction_T_min 0.83
_exptl_absorpt_correction_type numerical
_exptl_absorpt_process_details
; 
 Analytical Absorption (De Meulenaer & Tompa, 1965) 
;
_exptl_crystal_colour purple
_exptl_crystal_density_diffrn 1.407
_exptl_crystal_density_method 'not measured'
_exptl_crystal_description prism
_exptl_crystal_F_000 1456
_exptl_crystal_recrystallization_method 'Re-crystallisation from solvent: CH2Cl2, pentane'
_exptl_crystal_size_max 0.270
_exptl_crystal_size_mid 0.220
_exptl_crystal_size_min 0.110
_platon_squeeze_details
;
During the structure solution, electron density difference 
maps revealed that there was considerable disordered 
associated with a DCM solvent molecule, which could not 
be successfully modeled.  From history, the remaining 
solvate was likely DCM in a volume of 155.7 \%A3 per unit 
cell (4.7%).  It appeared that the cavity area contained 
about one DCM molecule, located near an inversion center 
at (0, 0, 1/2), as shown in the bc projection below. 
Modeling with or without restraints was unsuccessful, 
as was step by step acquisition of peaks using successive 
electron density difference maps.  Thus, the structure 
factors were modified using the PLATON SQUEEZE, technique, 
in order to produce a "solvate-free" structure factor set.  
PLATON reported a total electron density of 34 e- per unit 
cell, likely representing one DCM molecule, consistent 
with our earlier observations.  Use of the SQUEEZE 
technique resulted in a decrease of ca. 2.7 % in R.  
;
_refine_diff_density_max 1.29
_refine_diff_density_min -0.55
_refine_ls_extinction_method None
_refine_ls_goodness_of_fit_ref 0.9885
_refine_ls_hydrogen_treatment constr
_refine_ls_matrix_type full
_refine_ls_number_parameters 811
_refine_ls_number_reflns 16068
_refine_ls_number_restraints 0
_refine_ls_R_factor_all 0.0530
_refine_ls_R_factor_gt 0.0372
_refine_ls_shift/su_max 0.0039871
_refine_ls_shift/su_mean 0.0007784
_refine_ls_structure_factor_coef Fsqd
_refine_ls_weighting_details
;
 Method= Modified Sheldrick 
 w=1/[\s^2^(F^2^) + ( 0.05P)^2^ + 1.94P] 
 ,where P=(max(Fo^2^,0) + 2Fc^2^)/3 
;
_refine_ls_weighting_scheme calc
_refine_ls_wR_factor_all 0.0993
_refine_ls_wR_factor_gt 0.0905
_refine_ls_wR_factor_ref 0.0993
_reflns_limit_h_max 13
_reflns_limit_h_min -13
_reflns_limit_k_max 16
_reflns_limit_k_min -16
_reflns_limit_l_max 37
_reflns_limit_l_min 0
_reflns_number_gt 12260
_reflns_number_total 16068
_reflns_threshold_expression I>2.0\s(I)
_oxford_diffrn_Wilson_B_factor 0.00
_oxford_diffrn_Wilson_scale 0.00
_oxford_refine_ls_r_factor_ref 0.0530
_oxford_refine_ls_scale 0.088593(13)
_oxford_reflns_number_all 16068
_oxford_reflns_threshold_expression_ref I>-10.0\s(I)
_oxford_structure_analysis_title '3dem_145_0m in P-1'
_cod_data_source_file c5dt03549j3.cif
_cod_data_source_block 8
_cod_depositor_comments 'Adding full bibliography for 7036819--7036822.cif.'
_cod_original_sg_symbol_Hall '-P 1 '
_cod_original_sg_symbol_H-M 'P -1 '
_cod_original_formula_sum 'C38 H32 Cl1 N2 Ni1 P3'
_cod_database_code 7036819

loop_
_symmetry_equiv_pos_as_xyz
x,y,z
-x,-y,-z

loop_
_atom_site_label
_atom_site_type_symbol
_atom_site_fract_x
_atom_site_fract_y
_atom_site_fract_z
_atom_site_U_iso_or_equiv
_atom_site_occupancy
_atom_site_adp_type
_atom_site_refinement_flags_posn
Ni1 Ni 0.67043(3) 0.55700(2) 0.863125(9) 0.0136 1.0000 Uani .
Ni101 Ni 0.27579(3) 0.46531(2) 0.652778(9) 0.0126 1.0000 Uani .
Cl1 Cl 0.88867(6) 0.55491(5) 0.87617(2) 0.0229 1.0000 Uani .
Cl101 Cl 0.50263(5) 0.46463(5) 0.64742(2) 0.0202 1.0000 Uani .
P1 P 0.57583(6) 0.74431(5) 0.858759(19) 0.0145 1.0000 Uani .
P2 P 0.54198(6) 0.55788(5) 0.810648(19) 0.0146 1.0000 Uani .
P3 P 0.65057(6) 0.39340(4) 0.886714(19) 0.0132 1.0000 Uani .
P101 P 0.26916(5) 0.29253(4) 0.662202(19) 0.0127 1.0000 Uani .
P102 P 0.08966(6) 0.52001(4) 0.699249(19) 0.0134 1.0000 Uani .
P103 P 0.18006(6) 0.62551(5) 0.615232(19) 0.0135 1.0000 Uani .
N1 N 0.36244(19) 0.63284(16) 0.82005(6) 0.0180 1.0000 Uani .
N2 N 0.50225(19) 0.43531(15) 0.80342(6) 0.0167 1.0000 Uani .
N101 N 0.03531(18) 0.41978(15) 0.73193(6) 0.0163 1.0000 Uani .
N102 N -0.07317(18) 0.56815(15) 0.67789(6) 0.0150 1.0000 Uani .
C1 C 0.6440(2) 0.79617(17) 0.80339(8) 0.0162 1.0000 Uani .
C2 C 0.5554(2) 0.84156(19) 0.76898(8) 0.0212 1.0000 Uani .
C3 C 0.6112(3) 0.8678(2) 0.72476(9) 0.0258 1.0000 Uani .
C4 C 0.7563(3) 0.85122(19) 0.71530(9) 0.0247 1.0000 Uani .
C5 C 0.8453(3) 0.80779(19) 0.74967(9) 0.0245 1.0000 Uani .
C6 C 0.7906(2) 0.77932(19) 0.79351(9) 0.0216 1.0000 Uani .
C7 C 0.6186(2) 0.82415(18) 0.90351(8) 0.0177 1.0000 Uani .
C8 C 0.6422(3) 0.9285(2) 0.89466(9) 0.0240 1.0000 Uani .
C9 C 0.6728(3) 0.9855(2) 0.93064(9) 0.0286 1.0000 Uani .
C10 C 0.6793(3) 0.9393(2) 0.97529(9) 0.0303 1.0000 Uani .
C11 C 0.6566(3) 0.8353(2) 0.98402(9) 0.0283 1.0000 Uani .
C12 C 0.6273(2) 0.7776(2) 0.94852(8) 0.0219 1.0000 Uani .
C13 C 0.3818(2) 0.79941(18) 0.86046(7) 0.0161 1.0000 Uani .
C14 C 0.3079(2) 0.90501(19) 0.88215(8) 0.0202 1.0000 Uani .
C15 C 0.1606(2) 0.94842(19) 0.88797(8) 0.0228 1.0000 Uani .
C16 C 0.0827(2) 0.8858(2) 0.87234(9) 0.0252 1.0000 Uani .
C17 C 0.1499(2) 0.7823(2) 0.85055(8) 0.0242 1.0000 Uani .
C18 C 0.3008(2) 0.73646(19) 0.84329(8) 0.0182 1.0000 Uani .
C19 C 0.2697(2) 0.5666(2) 0.80882(9) 0.0237 1.0000 Uani .
C20 C 0.3679(2) 0.4596(2) 0.78340(8) 0.0223 1.0000 Uani .
C21 C 0.6060(2) 0.32764(18) 0.80056(8) 0.0168 1.0000 Uani .
C22 C 0.6240(3) 0.2536(2) 0.76323(8) 0.0215 1.0000 Uani .
C23 C 0.7254(3) 0.1456(2) 0.76299(9) 0.0266 1.0000 Uani .
C24 C 0.8105(3) 0.1114(2) 0.79905(9) 0.0255 1.0000 Uani .
C25 C 0.7923(2) 0.18501(18) 0.83655(8) 0.0199 1.0000 Uani .
C26 C 0.6890(2) 0.29240(18) 0.83835(7) 0.0153 1.0000 Uani .
C27 C 0.7552(2) 0.31044(17) 0.93149(7) 0.0146 1.0000 Uani .
C28 C 0.9008(2) 0.29757(19) 0.92899(8) 0.0184 1.0000 Uani .
C29 C 0.9825(2) 0.2325(2) 0.96222(8) 0.0226 1.0000 Uani .
C30 C 0.9198(3) 0.1816(2) 0.99873(8) 0.0231 1.0000 Uani .
C31 C 0.7753(3) 0.1961(2) 1.00199(8) 0.0237 1.0000 Uani .
C32 C 0.6935(2) 0.25904(19) 0.96846(8) 0.0193 1.0000 Uani .
C33 C 0.4673(2) 0.40737(18) 0.91046(7) 0.0154 1.0000 Uani .
C34 C 0.3908(2) 0.3407(2) 0.89632(8) 0.0217 1.0000 Uani .
C35 C 0.2474(3) 0.3643(2) 0.91318(8) 0.0255 1.0000 Uani .
C36 C 0.1801(3) 0.4506(2) 0.94512(9) 0.0272 1.0000 Uani .
C37 C 0.2558(3) 0.5156(2) 0.96029(10) 0.0320 1.0000 Uani .
C38 C 0.3985(2) 0.4950(2) 0.94238(9) 0.0264 1.0000 Uani .
C101 C 0.1113(2) 0.28200(17) 0.63911(8) 0.0150 1.0000 Uani .
C102 C 0.0075(2) 0.24402(18) 0.66535(8) 0.0177 1.0000 Uani .
C103 C -0.1182(2) 0.25280(19) 0.64765(8) 0.0206 1.0000 Uani .
C104 C -0.1426(2) 0.2971(2) 0.60350(8) 0.0230 1.0000 Uani .
C105 C -0.0391(3) 0.3334(2) 0.57638(8) 0.0246 1.0000 Uani .
C106 C 0.0862(2) 0.3269(2) 0.59450(8) 0.0215 1.0000 Uani .
C107 C 0.4140(2) 0.17031(18) 0.63690(7) 0.0156 1.0000 Uani .
C108 C 0.3879(3) 0.0759(2) 0.62003(10) 0.0281 1.0000 Uani .
C109 C 0.5007(3) -0.0171(2) 0.60228(11) 0.0358 1.0000 Uani .
C110 C 0.6401(3) -0.0164(2) 0.60086(10) 0.0297 1.0000 Uani .
C111 C 0.6667(2) 0.0765(2) 0.61715(9) 0.0241 1.0000 Uani .
C112 C 0.5545(2) 0.17036(18) 0.63511(8) 0.0188 1.0000 Uani .
C113 C 0.2449(2) 0.25297(18) 0.72379(7) 0.0147 1.0000 Uani .
C114 C 0.3354(2) 0.15725(19) 0.74382(8) 0.0197 1.0000 Uani .
C115 C 0.3081(3) 0.1294(2) 0.79046(8) 0.0243 1.0000 Uani .
C116 C 0.1875(3) 0.1975(2) 0.81768(8) 0.0237 1.0000 Uani .
C117 C 0.0977(2) 0.29516(19) 0.79919(8) 0.0196 1.0000 Uani .
C118 C 0.1259(2) 0.32457(17) 0.75246(7) 0.0154 1.0000 Uani .
C119 C -0.1171(2) 0.4657(2) 0.74861(8) 0.0207 1.0000 Uani .
C120 C -0.1842(2) 0.53030(19) 0.70673(8) 0.0198 1.0000 Uani .
C121 C -0.1029(2) 0.61724(17) 0.63439(7) 0.0149 1.0000 Uani .
C122 C -0.2407(2) 0.63548(19) 0.62087(8) 0.0200 1.0000 Uani .
C123 C -0.2738(2) 0.6763(2) 0.57709(9) 0.0229 1.0000 Uani .
C124 C -0.1756(2) 0.7062(2) 0.54541(9) 0.0246 1.0000 Uani .
C125 C -0.0413(2) 0.69276(19) 0.55830(8) 0.0206 1.0000 Uani .
C126 C -0.0007(2) 0.64798(17) 0.60202(7) 0.0152 1.0000 Uani .
C127 C 0.2762(2) 0.64596(19) 0.55911(8) 0.0179 1.0000 Uani .
C128 C 0.2916(2) 0.5696(2) 0.52254(8) 0.0220 1.0000 Uani .
C129 C 0.3645(3) 0.5807(2) 0.47946(8) 0.0256 1.0000 Uani .
C130 C 0.4244(3) 0.6675(2) 0.47215(9) 0.0294 1.0000 Uani .
C131 C 0.4114(3) 0.7432(2) 0.50782(9) 0.0301 1.0000 Uani .
C132 C 0.3363(2) 0.7329(2) 0.55126(9) 0.0248 1.0000 Uani .
C133 C 0.1651(2) 0.75110(18) 0.64946(8) 0.0172 1.0000 Uani .
C134 C 0.2495(3) 0.7400(2) 0.68568(9) 0.0241 1.0000 Uani .
C135 C 0.2360(3) 0.8342(2) 0.71279(10) 0.0332 1.0000 Uani .
C136 C 0.1420(3) 0.9393(2) 0.70385(10) 0.0343 1.0000 Uani .
C137 C 0.0587(3) 0.9512(2) 0.66772(10) 0.0325 1.0000 Uani .
C138 C 0.0694(3) 0.8577(2) 0.64071(9) 0.0240 1.0000 Uani .
H21 H 0.4566 0.8555 0.7756 0.0252 1.0000 Uiso R
H31 H 0.5524 0.8947 0.7007 0.0309 1.0000 Uiso R
H41 H 0.7955 0.8692 0.6857 0.0300 1.0000 Uiso R
H51 H 0.9426 0.7967 0.7438 0.0293 1.0000 Uiso R
H61 H 0.8494 0.7493 0.8161 0.0262 1.0000 Uiso R
H81 H 0.6374 0.9602 0.8645 0.0283 1.0000 Uiso R
H91 H 0.6872 1.0550 0.9252 0.0338 1.0000 Uiso R
H101 H 0.7001 0.9779 0.9999 0.0354 1.0000 Uiso R
H111 H 0.6577 0.8038 1.0141 0.0341 1.0000 Uiso R
H121 H 0.6151 0.7075 0.9546 0.0255 1.0000 Uiso R
H141 H 0.3598 0.9475 0.8931 0.0235 1.0000 Uiso R
H151 H 0.1157 1.0188 0.9024 0.0261 1.0000 Uiso R
H161 H -0.0178 0.9129 0.8770 0.0304 1.0000 Uiso R
H171 H 0.0962 0.7398 0.8405 0.0288 1.0000 Uiso R
H191 H 0.2210 0.5480 0.8374 0.0285 1.0000 Uiso R
H192 H 0.2003 0.6106 0.7890 0.0282 1.0000 Uiso R
H201 H 0.3303 0.3961 0.7906 0.0271 1.0000 Uiso R
H202 H 0.3831 0.4693 0.7500 0.0266 1.0000 Uiso R
H221 H 0.5687 0.2767 0.7387 0.0260 1.0000 Uiso R
H231 H 0.7350 0.0957 0.7387 0.0317 1.0000 Uiso R
H241 H 0.8808 0.0402 0.7978 0.0300 1.0000 Uiso R
H251 H 0.8479 0.1624 0.8612 0.0235 1.0000 Uiso R
H281 H 0.9425 0.3348 0.9061 0.0220 1.0000 Uiso R
H291 H 1.0825 0.2228 0.9598 0.0267 1.0000 Uiso R
H301 H 0.9758 0.1393 1.0211 0.0275 1.0000 Uiso R
H311 H 0.7304 0.1633 1.0270 0.0301 1.0000 Uiso R
H321 H 0.5977 0.2660 0.9700 0.0230 1.0000 Uiso R
H341 H 0.4358 0.2801 0.8758 0.0259 1.0000 Uiso R
H351 H 0.1968 0.3206 0.9021 0.0305 1.0000 Uiso R
H361 H 0.0828 0.4647 0.9561 0.0332 1.0000 Uiso R
H371 H 0.2128 0.5736 0.9826 0.0396 1.0000 Uiso R
H381 H 0.4489 0.5413 0.9518 0.0322 1.0000 Uiso R
H1021 H 0.0218 0.2129 0.6953 0.0213 1.0000 Uiso R
H1031 H -0.1885 0.2288 0.6661 0.0250 1.0000 Uiso R
H1041 H -0.2283 0.3019 0.5924 0.0289 1.0000 Uiso R
H1051 H -0.0529 0.3645 0.5463 0.0293 1.0000 Uiso R
H1061 H 0.1559 0.3536 0.5765 0.0265 1.0000 Uiso R
H1081 H 0.2923 0.0761 0.6205 0.0344 1.0000 Uiso R
H1091 H 0.4831 -0.0821 0.5917 0.0431 1.0000 Uiso R
H1101 H 0.7171 -0.0802 0.5887 0.0364 1.0000 Uiso R
H1111 H 0.7613 0.0762 0.6165 0.0296 1.0000 Uiso R
H1121 H 0.5728 0.2350 0.6451 0.0228 1.0000 Uiso R
H1141 H 0.4150 0.1092 0.7245 0.0233 1.0000 Uiso R
H1151 H 0.3717 0.0661 0.8039 0.0294 1.0000 Uiso R
H1161 H 0.1644 0.1765 0.8491 0.0291 1.0000 Uiso R
H1171 H 0.0186 0.3433 0.8181 0.0227 1.0000 Uiso R
H1191 H -0.1315 0.5150 0.7758 0.0244 1.0000 Uiso R
H1192 H -0.1530 0.4031 0.7571 0.0250 1.0000 Uiso R
H1201 H -0.2650 0.5963 0.7175 0.0237 1.0000 Uiso R
H1202 H -0.2143 0.4801 0.6882 0.0235 1.0000 Uiso R
H1221 H -0.3106 0.6170 0.6427 0.0240 1.0000 Uiso R
H1231 H -0.3659 0.6843 0.5700 0.0277 1.0000 Uiso R
H1241 H -0.1988 0.7351 0.5160 0.0288 1.0000 Uiso R
H1251 H 0.0230 0.7128 0.5371 0.0247 1.0000 Uiso R
H1281 H 0.2508 0.5098 0.5275 0.0252 1.0000 Uiso R
H1291 H 0.3754 0.5277 0.4558 0.0310 1.0000 Uiso R
H1301 H 0.4720 0.6767 0.4423 0.0347 1.0000 Uiso R
H1311 H 0.4514 0.8023 0.5036 0.0354 1.0000 Uiso R
H1321 H 0.3272 0.7845 0.5744 0.0299 1.0000 Uiso R
H1341 H 0.3132 0.6688 0.6925 0.0288 1.0000 Uiso R
H1351 H 0.2924 0.8268 0.7371 0.0399 1.0000 Uiso R
H1361 H 0.1354 1.0014 0.7216 0.0409 1.0000 Uiso R
H1371 H -0.0059 1.0240 0.6616 0.0400 1.0000 Uiso R
H1381 H 0.0114 0.8686 0.6172 0.0292 1.0000 Uiso R

loop_
_atom_site_aniso_label
_atom_site_aniso_U_11
_atom_site_aniso_U_22
_atom_site_aniso_U_33
_atom_site_aniso_U_23
_atom_site_aniso_U_13
_atom_site_aniso_U_12
Ni1 0.01029(13) 0.01396(13) 0.01720(14) 0.00037(10) -0.00243(10) -0.00454(10)
Ni101 0.00825(13) 0.01442(13) 0.01496(13) -0.00003(10) 0.00056(10) -0.00421(10)
Cl1 0.0141(2) 0.0213(3) 0.0354(3) 0.0021(2) -0.0088(2) -0.0067(2)
Cl101 0.0103(2) 0.0220(3) 0.0287(3) -0.0012(2) 0.0011(2) -0.00695(19)
P1 0.0117(3) 0.0147(2) 0.0168(3) 0.0004(2) -0.0003(2) -0.0044(2)
P2 0.0110(2) 0.0174(3) 0.0154(3) 0.0002(2) -0.0007(2) -0.0050(2)
P3 0.0109(2) 0.0149(2) 0.0143(3) -0.0006(2) -0.00032(19) -0.00493(19)
P101 0.0093(2) 0.0143(2) 0.0148(3) -0.0009(2) -0.00033(19) -0.00425(19)
P102 0.0107(2) 0.0148(2) 0.0146(3) -0.0004(2) 0.00047(19) -0.00458(19)
P103 0.0102(2) 0.0158(2) 0.0150(3) 0.0005(2) -0.00092(19) -0.00502(19)
N1 0.0103(8) 0.0237(9) 0.0200(9) -0.0010(8) -0.0023(7) -0.0051(7)
N2 0.0132(9) 0.0204(9) 0.0188(9) -0.0020(7) -0.0038(7) -0.0073(7)
N101 0.0112(8) 0.0176(9) 0.0182(9) 0.0015(7) 0.0033(7) -0.0042(7)
N102 0.0081(8) 0.0161(8) 0.0197(9) 0.0001(7) 0.0013(7) -0.0033(7)
C1 0.0152(10) 0.0114(9) 0.0208(11) -0.0017(8) 0.0020(8) -0.0038(8)
C2 0.0167(11) 0.0228(11) 0.0232(12) 0.0002(9) 0.0004(9) -0.0059(9)
C3 0.0276(13) 0.0261(12) 0.0220(12) 0.0035(10) -0.0026(10) -0.0068(10)
C4 0.0288(13) 0.0202(11) 0.0223(12) 0.0004(9) 0.0074(10) -0.0080(10)
C5 0.0182(11) 0.0216(11) 0.0319(13) -0.0007(10) 0.0064(10) -0.0074(9)
C6 0.0163(11) 0.0204(11) 0.0277(12) 0.0018(9) -0.0012(9) -0.0060(9)
C7 0.0136(10) 0.0188(10) 0.0204(11) -0.0031(9) -0.0003(8) -0.0049(8)
C8 0.0251(12) 0.0224(11) 0.0246(12) -0.0017(9) 0.0018(10) -0.0092(9)
C9 0.0289(13) 0.0246(12) 0.0344(14) -0.0085(11) 0.0010(11) -0.0124(10)
C10 0.0252(13) 0.0350(14) 0.0322(14) -0.0154(11) -0.0011(10) -0.0107(11)
C11 0.0279(13) 0.0355(14) 0.0211(12) -0.0038(10) -0.0051(10) -0.0082(11)
C12 0.0189(11) 0.0220(11) 0.0248(12) 0.0011(9) -0.0025(9) -0.0064(9)
C13 0.0126(10) 0.0174(10) 0.0161(10) 0.0038(8) -0.0003(8) -0.0025(8)
C14 0.0192(11) 0.0181(10) 0.0202(11) 0.0031(9) 0.0019(9) -0.0034(9)
C15 0.0201(11) 0.0185(11) 0.0229(12) 0.0042(9) 0.0039(9) 0.0004(9)
C16 0.0108(10) 0.0304(12) 0.0265(12) 0.0047(10) 0.0028(9) 0.0022(9)
C17 0.0138(11) 0.0305(12) 0.0268(12) 0.0007(10) -0.0022(9) -0.0053(9)
C18 0.0130(10) 0.0221(11) 0.0169(10) 0.0035(9) -0.0019(8) -0.0021(8)
C19 0.0150(11) 0.0319(13) 0.0268(12) -0.0023(10) -0.0066(9) -0.0093(9)
C20 0.0165(11) 0.0306(12) 0.0227(12) -0.0023(10) -0.0082(9) -0.0092(9)
C21 0.0142(10) 0.0205(10) 0.0174(10) 0.0000(8) 0.0021(8) -0.0093(8)
C22 0.0245(12) 0.0252(11) 0.0188(11) -0.0012(9) -0.0025(9) -0.0134(10)
C23 0.0334(14) 0.0247(12) 0.0231(12) -0.0087(10) 0.0032(10) -0.0127(10)
C24 0.0302(13) 0.0169(11) 0.0262(12) -0.0038(9) 0.0039(10) -0.0052(9)
C25 0.0200(11) 0.0183(10) 0.0202(11) 0.0003(9) 0.0005(9) -0.0057(9)
C26 0.0141(10) 0.0167(10) 0.0170(10) -0.0018(8) 0.0029(8) -0.0088(8)
C27 0.0150(10) 0.0157(10) 0.0129(10) -0.0017(8) -0.0008(8) -0.0046(8)
C28 0.0150(10) 0.0212(11) 0.0179(11) 0.0021(9) 0.0019(8) -0.0059(8)
C29 0.0152(11) 0.0258(12) 0.0241(12) 0.0019(9) -0.0013(9) -0.0034(9)
C30 0.0254(12) 0.0233(11) 0.0199(11) 0.0040(9) -0.0063(9) -0.0056(9)
C31 0.0287(13) 0.0264(12) 0.0182(11) 0.0081(9) -0.0017(9) -0.0130(10)
C32 0.0180(11) 0.0217(11) 0.0203(11) 0.0003(9) 0.0001(9) -0.0100(9)
C33 0.0117(10) 0.0190(10) 0.0153(10) 0.0006(8) 0.0005(8) -0.0052(8)
C34 0.0222(12) 0.0296(12) 0.0167(11) -0.0050(9) 0.0029(9) -0.0143(10)
C35 0.0203(12) 0.0408(14) 0.0213(12) -0.0029(10) 0.0014(9) -0.0191(10)
C36 0.0139(11) 0.0385(14) 0.0276(13) -0.0011(11) 0.0040(9) -0.0081(10)
C37 0.0202(12) 0.0323(14) 0.0403(15) -0.0148(12) 0.0100(11) -0.0070(10)
C38 0.0172(11) 0.0281(12) 0.0349(14) -0.0120(11) 0.0042(10) -0.0100(10)
C101 0.0118(10) 0.0140(9) 0.0193(10) -0.0034(8) -0.0012(8) -0.0039(8)
C102 0.0161(10) 0.0180(10) 0.0200(11) 0.0008(8) -0.0026(8) -0.0067(8)
C103 0.0140(10) 0.0234(11) 0.0263(12) -0.0017(9) -0.0007(9) -0.0090(9)
C104 0.0157(11) 0.0281(12) 0.0258(12) -0.0028(10) -0.0062(9) -0.0060(9)
C105 0.0234(12) 0.0334(13) 0.0181(11) 0.0007(10) -0.0048(9) -0.0100(10)
C106 0.0199(11) 0.0286(12) 0.0181(11) 0.0000(9) -0.0005(9) -0.0115(9)
C107 0.0126(10) 0.0182(10) 0.0142(10) -0.0003(8) 0.0011(8) -0.0031(8)
C108 0.0166(11) 0.0228(12) 0.0443(15) -0.0120(11) 0.0016(10) -0.0058(9)
C109 0.0236(13) 0.0254(13) 0.0582(19) -0.0191(13) -0.0010(12) -0.0065(10)
C110 0.0203(12) 0.0219(12) 0.0398(15) -0.0104(11) 0.0036(10) 0.0015(9)
C111 0.0111(10) 0.0232(11) 0.0351(14) -0.0031(10) 0.0013(9) -0.0024(9)
C112 0.0159(11) 0.0169(10) 0.0234(11) -0.0032(9) -0.0005(9) -0.0054(8)
C113 0.0135(10) 0.0179(10) 0.0146(10) -0.0003(8) -0.0020(8) -0.0078(8)
C114 0.0171(11) 0.0190(10) 0.0221(11) -0.0015(9) -0.0022(9) -0.0044(8)
C115 0.0283(13) 0.0209(11) 0.0223(12) 0.0060(9) -0.0063(10) -0.0055(10)
C116 0.0327(13) 0.0234(11) 0.0173(11) 0.0024(9) -0.0005(9) -0.0130(10)
C117 0.0206(11) 0.0208(11) 0.0177(11) -0.0009(9) 0.0026(9) -0.0086(9)
C118 0.0141(10) 0.0158(10) 0.0184(10) -0.0001(8) -0.0012(8) -0.0079(8)
C119 0.0121(10) 0.0247(11) 0.0227(11) 0.0008(9) 0.0060(8) -0.0051(9)
C120 0.0104(10) 0.0218(11) 0.0257(12) 0.0017(9) 0.0036(8) -0.0051(8)
C121 0.0118(10) 0.0132(9) 0.0191(10) -0.0033(8) -0.0012(8) -0.0031(8)
C122 0.0114(10) 0.0203(11) 0.0286(12) -0.0013(9) -0.0023(9) -0.0053(8)
C123 0.0118(10) 0.0242(11) 0.0327(13) -0.0041(10) -0.0087(9) -0.0031(9)
C124 0.0185(11) 0.0310(13) 0.0215(12) -0.0023(10) -0.0069(9) -0.0018(9)
C125 0.0163(11) 0.0236(11) 0.0196(11) 0.0006(9) -0.0019(9) -0.0034(9)
C126 0.0109(10) 0.0153(10) 0.0178(10) -0.0018(8) -0.0017(8) -0.0018(8)
C127 0.0104(10) 0.0240(11) 0.0179(11) 0.0047(9) -0.0021(8) -0.0039(8)
C128 0.0152(11) 0.0255(11) 0.0222(12) 0.0026(9) -0.0016(9) -0.0027(9)
C129 0.0201(12) 0.0321(13) 0.0175(11) 0.0008(10) -0.0013(9) 0.0011(10)
C130 0.0166(11) 0.0483(16) 0.0191(12) 0.0120(11) -0.0020(9) -0.0057(11)
C131 0.0236(13) 0.0456(15) 0.0269(13) 0.0135(11) -0.0038(10) -0.0201(11)
C132 0.0194(12) 0.0343(13) 0.0241(12) 0.0044(10) -0.0028(9) -0.0135(10)
C133 0.0148(10) 0.0198(10) 0.0182(11) -0.0008(8) 0.0014(8) -0.0084(8)
C134 0.0238(12) 0.0229(11) 0.0283(13) 0.0003(10) -0.0076(10) -0.0094(9)
C135 0.0360(15) 0.0349(14) 0.0367(15) -0.0043(12) -0.0147(12) -0.0182(12)
C136 0.0362(15) 0.0274(13) 0.0445(16) -0.0132(12) -0.0008(12) -0.0174(11)
C137 0.0312(14) 0.0194(12) 0.0468(17) -0.0024(11) -0.0046(12) -0.0075(10)
C138 0.0228(12) 0.0209(11) 0.0292(13) 0.0008(10) -0.0062(10) -0.0072(9)

loop_
_atom_type_symbol
_atom_type_scat_dispersion_real
_atom_type_scat_dispersion_imag
_atom_type_scat_Cromer_Mann_a1
_atom_type_scat_Cromer_Mann_b1
_atom_type_scat_Cromer_Mann_a2
_atom_type_scat_Cromer_Mann_b2
_atom_type_scat_Cromer_Mann_a3
_atom_type_scat_Cromer_Mann_b3
_atom_type_scat_Cromer_Mann_a4
_atom_type_scat_Cromer_Mann_b4
_atom_type_scat_Cromer_Mann_c
_atom_type_scat_source
C 0.0033 0.0016 2.3100 20.8439 1.0200 10.2075 1.5886 0.5687 0.8650 51.6512 0.2156 'International Tables Vol C 4.2.6.8 and 6.1.1.4'
H 0.0000 0.0000 0.4930 10.5109 0.3229 26.1257 0.1402 3.1424 0.0408 57.7998 0.0030 'International Tables Vol C 4.2.6.8 and 6.1.1.4'
N 0.0061 0.0033 12.2126 0.0057 3.1322 9.8933 2.0125 28.9975 1.1663 0.5826 -11.5290 'International Tables Vol C 4.2.6.8 and 6.1.1.4'
P 0.1023 0.0942 6.4345 1.9067 4.1791 27.1570 1.7800 0.5260 1.4908 68.1645 1.1149 'International Tables Vol C 4.2.6.8 and 6.1.1.4'
Cl 0.1484 0.1585 11.4604 0.0104 7.1964 1.1662 6.2556 18.5194 1.6455 47.7784 -9.5574 'International Tables Vol C 4.2.6.8 and 6.1.1.4'
Ni 0.3393 1.1124 12.8376 3.8785 7.2920 0.2565 4.4438 12.1763 2.3800 66.3421 1.0341 'International Tables Vol C 4.2.6.8 and 6.1.1.4'

loop_
_geom_angle_atom_site_label_1
_geom_angle_atom_site_label_2
_geom_angle_atom_site_label_3
_geom_angle
_geom_angle_publ_flag
Cl1 Ni1 P1 96.65(2) yes
Cl1 Ni1 P2 143.88(3) yes
P1 Ni1 P2 83.50(2) yes
Cl1 Ni1 P3 106.57(2) yes
P1 Ni1 P3 149.48(2) yes
P2 Ni1 P3 88.90(2) yes
Cl101 Ni101 P101 109.62(2) yes
Cl101 Ni101 P102 138.56(2) yes
P101 Ni101 P102 88.56(2) yes
Cl101 Ni101 P103 99.99(2) yes
P101 Ni101 P103 142.01(2) yes
P102 Ni101 P103 84.40(2) yes
Ni1 P1 C1 110.10(7) yes
Ni1 P1 C7 115.03(7) yes
C1 P1 C7 104.36(10) yes
Ni1 P1 C13 116.14(7) yes
C1 P1 C13 104.87(10) yes
C7 P1 C13 105.22(10) yes
Ni1 P2 N1 118.84(7) yes
Ni1 P2 N2 116.87(7) yes
N1 P2 N2 89.94(9) yes
Ni1 P3 C26 112.04(7) yes
Ni1 P3 C27 121.31(7) yes
C26 P3 C27 103.40(10) yes
Ni1 P3 C33 111.13(7) yes
C26 P3 C33 104.02(10) yes
C27 P3 C33 103.26(9) yes
Ni101 P101 C101 109.06(7) yes
Ni101 P101 C107 121.89(7) yes
C101 P101 C107 104.25(10) yes
Ni101 P101 C113 112.96(7) yes
C101 P101 C113 103.83(10) yes
C107 P101 C113 103.13(10) yes
Ni101 P102 N101 118.36(6) yes
Ni101 P102 N102 119.64(7) yes
N101 P102 N102 89.87(9) yes
Ni101 P103 C126 114.92(7) yes
Ni101 P103 C127 116.35(7) yes
C126 P103 C127 104.12(10) yes
Ni101 P103 C133 111.96(7) yes
C126 P103 C133 104.06(10) yes
C127 P103 C133 104.11(10) yes
P2 N1 C18 126.41(15) yes
P2 N1 C19 113.43(15) yes
C18 N1 C19 119.25(18) yes
P2 N2 C20 111.09(14) yes
P2 N2 C21 122.65(14) yes
C20 N2 C21 122.43(18) yes
P102 N101 C118 124.96(14) yes
P102 N101 C119 110.05(14) yes
C118 N101 C119 122.07(17) yes
P102 N102 C120 112.69(14) yes
P102 N102 C121 127.80(14) yes
C120 N102 C121 118.34(17) yes
P1 C1 C2 121.06(16) yes
P1 C1 C6 119.45(17) yes
C2 C1 C6 119.2(2) yes
C1 C2 C3 120.7(2) yes
C1 C2 H21 119.8 no
C3 C2 H21 119.5 no
C2 C3 C4 119.7(2) yes
C2 C3 H31 121.1 no
C4 C3 H31 119.1 no
C3 C4 C5 119.9(2) yes
C3 C4 H41 120.7 no
C5 C4 H41 119.3 no
C4 C5 C6 120.5(2) yes
C4 C5 H51 120.8 no
C6 C5 H51 118.7 no
C1 C6 C5 119.8(2) yes
C1 C6 H61 119.4 no
C5 C6 H61 120.7 no
P1 C7 C8 122.93(18) yes
P1 C7 C12 117.70(17) yes
C8 C7 C12 119.4(2) yes
C7 C8 C9 119.9(2) yes
C7 C8 H81 120.0 no
C9 C8 H81 120.1 no
C8 C9 C10 120.3(2) yes
C8 C9 H91 120.4 no
C10 C9 H91 119.2 no
C9 C10 C11 119.8(2) yes
C9 C10 H101 120.5 no
C11 C10 H101 119.7 no
C10 C11 C12 120.4(2) yes
C10 C11 H111 121.2 no
C12 C11 H111 118.4 no
C7 C12 C11 120.3(2) yes
C7 C12 H121 120.2 no
C11 C12 H121 119.5 no
P1 C13 C14 118.88(17) yes
P1 C13 C18 122.69(16) yes
C14 C13 C18 118.31(19) yes
C13 C14 C15 122.3(2) yes
C13 C14 H141 119.0 no
C15 C14 H141 118.6 no
C14 C15 C16 119.1(2) yes
C14 C15 H151 119.7 no
C16 C15 H151 121.2 no
C15 C16 C17 120.9(2) yes
C15 C16 H161 120.2 no
C17 C16 H161 118.9 no
C16 C17 C18 121.4(2) yes
C16 C17 H171 120.3 no
C18 C17 H171 118.4 no
C13 C18 C17 118.0(2) yes
C13 C18 N1 123.32(19) yes
C17 C18 N1 118.7(2) yes
N1 C19 C20 106.41(18) yes
N1 C19 H191 109.2 no
C20 C19 H191 111.2 no
N1 C19 H192 110.4 no
C20 C19 H192 110.4 no
H191 C19 H192 109.2 no
C19 C20 N2 104.38(18) yes
C19 C20 H201 110.0 no
N2 C20 H201 108.8 no
C19 C20 H202 113.3 no
N2 C20 H202 110.2 no
H201 C20 H202 110.0 no
N2 C21 C22 122.1(2) yes
N2 C21 C26 117.78(19) yes
C22 C21 C26 120.1(2) yes
C21 C22 C23 119.7(2) yes
C21 C22 H221 119.8 no
C23 C22 H221 120.5 no
C22 C23 C24 120.8(2) yes
C22 C23 H231 119.6 no
C24 C23 H231 119.6 no
C23 C24 C25 119.6(2) yes
C23 C24 H241 119.9 no
C25 C24 H241 120.4 no
C24 C25 C26 120.8(2) yes
C24 C25 H251 120.4 no
C26 C25 H251 118.8 no
P3 C26 C21 116.42(16) yes
P3 C26 C25 124.65(17) yes
C21 C26 C25 118.9(2) yes
P3 C27 C28 119.72(16) yes
P3 C27 C32 121.54(16) yes
C28 C27 C32 118.74(19) yes
C27 C28 C29 120.3(2) yes
C27 C28 H281 120.2 no
C29 C28 H281 119.4 no
C28 C29 C30 120.3(2) yes
C28 C29 H291 119.6 no
C30 C29 H291 120.1 no
C29 C30 C31 119.6(2) yes
C29 C30 H301 119.3 no
C31 C30 H301 121.1 no
C30 C31 C32 120.4(2) yes
C30 C31 H311 120.8 no
C32 C31 H311 118.8 no
C27 C32 C31 120.5(2) yes
C27 C32 H321 119.2 no
C31 C32 H321 120.3 no
P3 C33 C34 123.89(17) yes
P3 C33 C38 117.25(17) yes
C34 C33 C38 118.7(2) yes
C33 C34 C35 119.9(2) yes
C33 C34 H341 120.0 no
C35 C34 H341 120.2 no
C34 C35 C36 121.1(2) yes
C34 C35 H351 118.5 no
C36 C35 H351 120.4 no
C35 C36 C37 119.6(2) yes
C35 C36 H361 119.5 no
C37 C36 H361 121.0 no
C36 C37 C38 119.7(2) yes
C36 C37 H371 121.1 no
C38 C37 H371 119.2 no
C37 C38 C33 120.9(2) yes
C37 C38 H381 119.7 no
C33 C38 H381 119.4 no
P101 C101 C102 123.69(17) yes
P101 C101 C106 117.18(16) yes
C102 C101 C106 118.7(2) yes
C101 C102 C103 120.3(2) yes
C101 C102 H1021 120.5 no
C103 C102 H1021 119.2 no
C102 C103 C104 120.8(2) yes
C102 C103 H1031 119.4 no
C104 C103 H1031 119.8 no
C103 C104 C105 119.7(2) yes
C103 C104 H1041 119.0 no
C105 C104 H1041 121.2 no
C104 C105 C106 119.6(2) yes
C104 C105 H1051 121.7 no
C106 C105 H1051 118.7 no
C101 C106 C105 120.8(2) yes
C101 C106 H1061 119.3 no
C105 C106 H1061 119.9 no
P101 C107 C108 121.62(16) yes
P101 C107 C112 119.29(16) yes
C108 C107 C112 119.1(2) yes
C107 C108 C109 120.2(2) yes
C107 C108 H1081 119.4 no
C109 C108 H1081 120.4 no
C108 C109 C110 120.3(2) yes
C108 C109 H1091 120.1 no
C110 C109 H1091 119.6 no
C109 C110 C111 119.9(2) yes
C109 C110 H1101 120.1 no
C111 C110 H1101 120.0 no
C110 C111 C112 120.4(2) yes
C110 C111 H1111 119.6 no
C112 C111 H1111 120.0 no
C107 C112 C111 120.1(2) yes
C107 C112 H1121 119.6 no
C111 C112 H1121 120.2 no
P101 C113 C114 123.96(17) yes
P101 C113 C118 117.33(15) yes
C114 C113 C118 118.71(19) yes
C113 C114 C115 121.2(2) yes
C113 C114 H1141 118.7 no
C115 C114 H1141 120.1 no
C114 C115 C116 119.5(2) yes
C114 C115 H1151 120.4 no
C116 C115 H1151 120.0 no
C115 C116 C117 120.7(2) yes
C115 C116 H1161 120.3 no
C117 C116 H1161 119.0 no
C116 C117 C118 120.0(2) yes
C116 C117 H1171 120.6 no
C118 C117 H1171 119.4 no
C113 C118 C117 119.81(19) yes
C113 C118 N101 118.23(18) yes
C117 C118 N101 121.85(19) yes
N101 C119 C120 104.46(17) yes
N101 C119 H1191 110.0 no
C120 C119 H1191 112.6 no
N101 C119 H1192 108.8 no
C120 C119 H1192 110.9 no
H1191 C119 H1192 110.0 no
C119 C120 N102 107.29(17) yes
C119 C120 H1201 109.9 no
N102 C120 H1201 109.8 no
C119 C120 H1202 109.9 no
N102 C120 H1202 109.3 no
H1201 C120 H1202 110.6 no
N102 C121 C122 118.68(19) yes
N102 C121 C126 123.36(18) yes
C122 C121 C126 117.95(19) yes
C121 C122 C123 121.5(2) yes
C121 C122 H1221 118.4 no
C123 C122 H1221 120.0 no
C122 C123 C124 121.0(2) yes
C122 C123 H1231 117.4 no
C124 C123 H1231 121.6 no
C123 C124 C125 118.7(2) yes
C123 C124 H1241 120.9 no
C125 C124 H1241 120.5 no
C124 C125 C126 122.5(2) yes
C124 C125 H1251 118.1 no
C126 C125 H1251 119.4 no
P103 C126 C121 121.61(16) yes
P103 C126 C125 120.06(16) yes
C121 C126 C125 118.29(19) yes
P103 C127 C128 118.46(17) yes
P103 C127 C132 122.82(18) yes
C128 C127 C132 118.7(2) yes
C127 C128 C129 120.8(2) yes
C127 C128 H1281 119.4 no
C129 C128 H1281 119.8 no
C128 C129 C130 119.9(2) yes
C128 C129 H1291 119.4 no
C130 C129 H1291 120.7 no
C129 C130 C131 120.2(2) yes
C129 C130 H1301 120.0 no
C131 C130 H1301 119.7 no
C130 C131 C132 119.9(2) yes
C130 C131 H1311 121.4 no
C132 C131 H1311 118.6 no
C131 C132 C127 120.4(2) yes
C131 C132 H1321 119.0 no
C127 C132 H1321 120.6 no
P103 C133 C134 119.42(17) yes
P103 C133 C138 121.58(17) yes
C134 C133 C138 119.0(2) yes
C133 C134 C135 119.9(2) yes
C133 C134 H1341 120.4 no
C135 C134 H1341 119.7 no
C134 C135 C136 120.9(2) yes
C134 C135 H1351 120.0 no
C136 C135 H1351 119.1 no
C135 C136 C137 119.5(2) yes
C135 C136 H1361 120.1 no
C137 C136 H1361 120.4 no
C136 C137 C138 120.3(2) yes
C136 C137 H1371 119.3 no
C138 C137 H1371 120.4 no
C133 C138 C137 120.3(2) yes
C133 C138 H1381 121.7 no
C137 C138 H1381 117.9 no

loop_
_geom_bond_atom_site_label_1
_geom_bond_atom_site_label_2
_geom_bond_distance
_geom_bond_publ_flag
Ni1 Cl1 2.2403(6) yes
Ni1 P1 2.2093(6) yes
Ni1 P2 2.0903(6) yes
Ni1 P3 2.1704(6) yes
Ni101 Cl101 2.2401(6) yes
Ni101 P101 2.1652(6) yes
Ni101 P102 2.0792(6) yes
Ni101 P103 2.2079(6) yes
P1 C1 1.825(2) yes
P1 C7 1.820(2) yes
P1 C13 1.825(2) yes
P2 N1 1.7209(18) yes
P2 N2 1.7112(18) yes
P3 C26 1.826(2) yes
P3 C27 1.826(2) yes
P3 C33 1.822(2) yes
P101 C101 1.822(2) yes
P101 C107 1.822(2) yes
P101 C113 1.824(2) yes
P102 N101 1.7098(18) yes
P102 N102 1.7186(18) yes
P103 C126 1.816(2) yes
P103 C127 1.821(2) yes
P103 C133 1.827(2) yes
N1 C18 1.388(3) yes
N1 C19 1.485(3) yes
N2 C20 1.458(3) yes
N2 C21 1.397(3) yes
N101 C118 1.394(3) yes
N101 C119 1.463(3) yes
N102 C120 1.483(3) yes
N102 C121 1.390(3) yes
C1 C2 1.387(3) yes
C1 C6 1.399(3) yes
C2 C3 1.391(3) yes
C2 H21 0.938 no
C3 C4 1.385(3) yes
C3 H31 0.943 no
C4 C5 1.384(4) yes
C4 H41 0.940 no
C5 C6 1.387(3) yes
C5 H51 0.928 no
C6 H61 0.916 no
C7 C8 1.393(3) yes
C7 C12 1.395(3) yes
C8 C9 1.389(3) yes
C8 H81 0.936 no
C9 C10 1.383(4) yes
C9 H91 0.921 no
C10 C11 1.385(4) yes
C10 H101 0.946 no
C11 C12 1.377(3) yes
C11 H111 0.933 no
C12 H121 0.921 no
C13 C14 1.404(3) yes
C13 C18 1.424(3) yes
C14 C15 1.380(3) yes
C14 H141 0.933 no
C15 C16 1.378(4) yes
C15 H151 0.929 no
C16 C17 1.375(3) yes
C16 H161 0.941 no
C17 C18 1.416(3) yes
C17 H171 0.936 no
C19 C20 1.520(3) yes
C19 H191 0.958 no
C19 H192 0.962 no
C20 H201 0.978 no
C20 H202 0.962 no
C21 C22 1.395(3) yes
C21 C26 1.416(3) yes
C22 C23 1.391(3) yes
C22 H221 0.927 no
C23 C24 1.386(4) yes
C23 H231 0.925 no
C24 C25 1.395(3) yes
C24 H241 0.931 no
C25 C26 1.393(3) yes
C25 H251 0.932 no
C27 C28 1.398(3) yes
C27 C32 1.395(3) yes
C28 C29 1.390(3) yes
C28 H281 0.921 no
C29 C30 1.387(3) yes
C29 H291 0.957 no
C30 C31 1.382(3) yes
C30 H301 0.935 no
C31 C32 1.388(3) yes
C31 H311 0.945 no
C32 H321 0.924 no
C33 C34 1.389(3) yes
C33 C38 1.390(3) yes
C34 C35 1.388(3) yes
C34 H341 0.929 no
C35 C36 1.377(4) yes
C35 H351 0.935 no
C36 C37 1.378(4) yes
C36 H361 0.942 no
C37 C38 1.394(3) yes
C37 H371 0.939 no
C38 H381 0.939 no
C101 C102 1.395(3) yes
C101 C106 1.395(3) yes
C102 C103 1.378(3) yes
C102 H1021 0.937 no
C103 C104 1.380(3) yes
C103 H1031 0.942 no
C104 C105 1.392(3) yes
C104 H1041 0.930 no
C105 C106 1.387(3) yes
C105 H1051 0.939 no
C106 H1061 0.950 no
C107 C108 1.392(3) yes
C107 C112 1.392(3) yes
C108 C109 1.386(3) yes
C108 H1081 0.948 no
C109 C110 1.385(4) yes
C109 H1091 0.944 no
C110 C111 1.371(3) yes
C110 H1101 0.948 no
C111 C112 1.391(3) yes
C111 H1111 0.937 no
C112 H1121 0.937 no
C113 C114 1.391(3) yes
C113 C118 1.417(3) yes
C114 C115 1.386(3) yes
C114 H1141 0.951 no
C115 C116 1.390(3) yes
C115 H1151 0.938 no
C116 C117 1.384(3) yes
C116 H1161 0.952 no
C117 C118 1.395(3) yes
C117 H1171 0.942 no
C119 C120 1.521(3) yes
C119 H1191 0.977 no
C119 H1192 0.964 no
C120 H1201 0.972 no
C120 H1202 0.971 no
C121 C122 1.416(3) yes
C121 C126 1.424(3) yes
C122 C123 1.375(3) yes
C122 H1221 0.954 no
C123 C124 1.380(3) yes
C123 H1231 0.937 no
C124 C125 1.387(3) yes
C124 H1241 0.931 no
C125 C126 1.405(3) yes
C125 H1251 0.914 no
C127 C128 1.402(3) yes
C127 C132 1.387(3) yes
C128 C129 1.379(3) yes
C128 H1281 0.950 no
C129 C130 1.384(4) yes
C129 H1291 0.935 no
C130 C131 1.381(4) yes
C130 H1301 0.948 no
C131 C132 1.396(3) yes
C131 H1311 0.936 no
C132 H1321 0.916 no
C133 C134 1.392(3) yes
C133 C138 1.392(3) yes
C134 C135 1.388(3) yes
C134 H1341 0.935 no
C135 C136 1.373(4) yes
C135 H1351 0.932 no
C136 C137 1.381(4) yes
C136 H1361 0.919 no
C137 C138 1.386(3) yes
C137 H1371 0.949 no
C138 H1381 0.920 no

loop_
_platon_squeeze_void_nr
_platon_squeeze_void_average_x
_platon_squeeze_void_average_y
_platon_squeeze_void_average_z
_platon_squeeze_void_volume
_platon_squeeze_void_count_electrons
_platon_squeeze_void_content
1 -0.034 1.000 0.500 155 35 ' '
